data_2231211
loop_
_publ_author_name
'Yousuf, S.'
'Johnson, A. S.'
'Kazmi, S. A.'
'Hemamalini, Madhukar'
'Fun, Hoong-Kun'

_publ_section_title
;
 3,5-Diamino-4<i>H</i>-1,2,4-triazol-1-ium hydroxonium
 bis(pyridine-2,6-dicarboxylato)cobaltate(II) pyridine-2,6-dicarboxylic
 acid monohydrate
;
_journal_coeditor_code LH5282
_journal_issue 8
_journal_name_full 'Acta Crystallographica Section E'
_journal_page_first m1105
_journal_page_last m1106
_journal_paper_doi 10.1107/S1600536811027917
_journal_volume 67
_journal_year 2011
_chemical_formula_iupac '(C2 H6 N5) (H3 O) [Co (C7 H3 N O4)2], C7 H5 N O4, H2 O'
_chemical_formula_moiety 'C2 H6 N5 +, H3 O +, C14 H6 Co N2 O8 2-, C7 H5 N O4, H2 O'
_chemical_formula_sum 'C23 H22 Co N8 O14'
_chemical_formula_weight 693.42
_chemical_name_systematic
;
3,5-Diamino-4<i>H</i>-1,2,4-triazol-1-ium hydroxonium
bis(pyridine-2,6-dicarboxylato)cobaltate(II) pyridine-2,6-dicarboxylic acid
monohydrate
;
_space_group_IT_number 2
_symmetry_cell_setting triclinic
_symmetry_space_group_name_Hall '-P 1'
_symmetry_space_group_name_H-M 'P -1'
_atom_sites_solution_hydrogens geom
_atom_sites_solution_primary direct
_atom_sites_solution_secondary difmap
_audit_creation_method SHELXL-97
_cell_angle_alpha 98.5360(10)
_cell_angle_beta 96.7210(10)
_cell_angle_gamma 100.5150(10)
_cell_formula_units_Z 2
_cell_length_a 8.0209(2)
_cell_length_b 9.2028(2)
_cell_length_c 18.7004(4)
_cell_measurement_reflns_used 9943
_cell_measurement_temperature 100.0(10)
_cell_measurement_theta_max 35.13
_cell_measurement_theta_min 2.90
_cell_volume 1327.33(5)
_computing_cell_refinement 'SAINT (Bruker, 2009)'
_computing_data_collection 'APEX2 (Bruker, 2009)'
_computing_data_reduction 'SAINT (Bruker, 2009)'
_computing_molecular_graphics 'SHELXTL (Sheldrick, 2008) and PLATON (Spek, 2009)'
_computing_publication_material 'SHELXTL (Sheldrick, 2008) and PLATON (Spek, 2009)'
_computing_structure_refinement 'SHELXL97 (Sheldrick, 2008)'
_computing_structure_solution 'SHELXS97 (Sheldrick, 2008)'
_diffrn_ambient_temperature 100.0(10)
_diffrn_measured_fraction_theta_full 0.994
_diffrn_measured_fraction_theta_max 0.994
_diffrn_measurement_device_type
;
Bruker SMART APEXII CCD area-detector
;
_diffrn_measurement_method '\f and \w'
_diffrn_radiation_monochromator graphite
_diffrn_radiation_source 'fine-focus sealed tube'
_diffrn_radiation_type MoK\a
_diffrn_radiation_wavelength 0.71073
_diffrn_reflns_av_R_equivalents 0.0182
_diffrn_reflns_av_sigmaI/netI 0.0174
_diffrn_reflns_limit_h_max 11
_diffrn_reflns_limit_h_min -11
_diffrn_reflns_limit_k_max 12
_diffrn_reflns_limit_k_min -12
_diffrn_reflns_limit_l_max 26
_diffrn_reflns_limit_l_min -26
_diffrn_reflns_number 25547
_diffrn_reflns_theta_full 30.00
_diffrn_reflns_theta_max 30.00
_diffrn_reflns_theta_min 2.23
_diffrn_standards_number 0
_exptl_absorpt_coefficient_mu 0.738
_exptl_absorpt_correction_T_max 0.7806
_exptl_absorpt_correction_T_min 0.5952
_exptl_absorpt_correction_type multi-scan
_exptl_absorpt_process_details '(<i>SADABS</i>; Bruker, 2009)'
_exptl_crystal_colour purple
_exptl_crystal_density_diffrn 1.735
_exptl_crystal_density_method 'not measured'
_exptl_crystal_description block
_exptl_crystal_F_000 710
_exptl_crystal_size_max 0.78
_exptl_crystal_size_mid 0.59
_exptl_crystal_size_min 0.35
_refine_diff_density_max 0.481
_refine_diff_density_min -0.429
_refine_ls_extinction_method none
_refine_ls_goodness_of_fit_ref 1.050
_refine_ls_hydrogen_treatment mixed
_refine_ls_matrix_type full
_refine_ls_number_parameters 467
_refine_ls_number_reflns 7698
_refine_ls_number_restraints 0
_refine_ls_restrained_S_all 1.050
_refine_ls_R_factor_all 0.0282
_refine_ls_R_factor_gt 0.0269
_refine_ls_shift/su_max 0.001
_refine_ls_shift/su_mean 0.000
_refine_ls_structure_factor_coef Fsqd
_refine_ls_weighting_details 'calc w=1/[\s^2^(Fo^2^)+(0.0325P)^2^+0.8694P] where P=(Fo^2^+2Fc^2^)/3'
_refine_ls_weighting_scheme calc
_refine_ls_wR_factor_gt 0.0714
_refine_ls_wR_factor_ref 0.0721
_reflns_number_gt 7360
_reflns_number_total 7698
_reflns_threshold_expression I>2\s(I)
_cod_data_source_file lh5282.cif
_cod_data_source_block I
_cod_original_cell_volume 1327.32(5)
_cod_database_code 2231211
_cod_database_fobs_code 2231211

loop_
_symmetry_equiv_pos_as_xyz
'x, y, z'
'-x, -y, -z'

loop_
_atom_site_type_symbol
_atom_site_label
_atom_site_fract_x
_atom_site_fract_y
_atom_site_fract_z
_atom_site_U_iso_or_equiv
_atom_site_adp_type
_atom_site_calc_flag
_atom_site_refinement_flags
_atom_site_occupancy
_atom_site_symmetry_multiplicity
Co Co1 0.302228(19) 0.644423(16) 0.169857(8) 0.01036(5) Uani d . 1 1
N N1 0.31342(12) 0.75361(10) 0.27349(5) 0.01027(16) Uani d . 1 1
N N2 0.30641(12) 0.58813(10) 0.06050(5) 0.01004(16) Uani d . 1 1
O O1 0.13428(11) 0.80434(9) 0.15754(4) 0.01381(15) Uani d . 1 1
O O2 0.45499(11) 0.52726(9) 0.23827(4) 0.01373(15) Uani d . 1 1
O O3 0.52409(11) 0.80151(9) 0.14717(4) 0.01281(15) Uani d . 1 1
O O4 0.12604(11) 0.43393(9) 0.13837(5) 0.01510(16) Uani d . 1 1
O O5 0.00050(11) 0.25528(9) 0.04207(5) 0.01481(16) Uani d . 1 1
O O6 0.63852(12) 0.88973(10) 0.05403(5) 0.01749(17) Uani d . 1 1
O O7 0.54563(11) 0.51915(9) 0.35540(5) 0.01517(16) Uani d . 1 1
O O8 0.06823(12) 1.00920(10) 0.22102(5) 0.01651(16) Uani d . 1 1
C C1 0.13704(14) 0.89743(12) 0.21521(6) 0.01192(19) Uani d . 1 1
C C2 0.23804(14) 0.87158(12) 0.28416(6) 0.01092(18) Uani d . 1 1
C C3 0.25593(15) 0.95939(12) 0.35273(6) 0.01309(19) Uani d . 1 1
H H3A 0.2025 1.0434 0.3598 0.016 Uiso calc R 1 1
C C4 0.35408(15) 0.92139(13) 0.41088(6) 0.0138(2) Uani d . 1 1
H H4A 0.3688 0.9801 0.4583 0.017 Uiso calc R 1 1
C C5 0.43087(15) 0.79723(12) 0.39962(6) 0.01307(19) Uani d . 1 1
H H5A 0.4972 0.7692 0.4388 0.016 Uiso calc R 1 1
C C6 0.40713(14) 0.71590(12) 0.32909(6) 0.01085(18) Uani d . 1 1
C C7 0.47660(14) 0.57714(12) 0.30615(6) 0.01145(19) Uani d . 1 1
C C8 0.09977(14) 0.37796(12) 0.07162(6) 0.01156(19) Uani d . 1 1
C C9 0.19911(13) 0.46510(12) 0.02260(6) 0.01047(18) Uani d . 1 1
C C10 0.19089(14) 0.42474(12) -0.05245(6) 0.01231(19) Uani d . 1 1
H H10A 0.1149 0.3366 -0.0788 0.015 Uiso calc R 1 1
C C11 0.29789(15) 0.51793(13) -0.08794(6) 0.0145(2) Uani d . 1 1
H H11A 0.2944 0.4944 -0.1394 0.017 Uiso calc R 1 1
C C12 0.41009(15) 0.64579(13) -0.04790(6) 0.0135(2) Uani d . 1 1
H H12A 0.4835 0.7103 -0.0714 0.016 Uiso calc R 1 1
C C13 0.41151(14) 0.67618(12) 0.02725(6) 0.01103(18) Uani d . 1 1
C C14 0.53451(14) 0.80151(12) 0.07972(6) 0.01191(19) Uani d . 1 1
O O9 1.31990(13) 0.28490(10) 0.44827(5) 0.01975(18) Uani d . 1 1
O O10 1.29486(12) 0.49673(10) 0.51898(5) 0.01785(17) Uani d . 1 1
O O11 0.93965(12) 0.82190(10) 0.44184(5) 0.01879(17) Uani d . 1 1
O O12 0.83933(12) 0.78120(10) 0.32170(5) 0.01702(17) Uani d . 1 1
N N8 1.08308(12) 0.56516(10) 0.41642(5) 0.01197(17) Uani d . 1 1
C C17 0.97897(14) 0.60148(12) 0.36347(6) 0.01172(19) Uani d . 1 1
C C18 0.92791(15) 0.51390(13) 0.29409(6) 0.0144(2) Uani d . 1 1
H H18A 0.8533 0.5439 0.2583 0.017 Uiso calc R 1 1
C C19 0.98785(16) 0.38218(13) 0.27808(6) 0.0150(2) Uani d . 1 1
H H19A 0.9538 0.3196 0.2315 0.018 Uiso calc R 1 1
C C20 1.09842(15) 0.34425(12) 0.33159(6) 0.0144(2) Uani d . 1 1
H H20A 1.1440 0.2562 0.3223 0.017 Uiso calc R 1 1
C C21 1.14112(14) 0.43846(12) 0.39946(6) 0.01212(19) Uani d . 1 1
C C22 1.26029(15) 0.39687(13) 0.45743(6) 0.0139(2) Uani d . 1 1
C C23 0.91764(14) 0.74663(12) 0.38133(6) 0.01276(19) Uani d . 1 1
N N3 0.79103(15) 0.19736(13) 0.43972(6) 0.0187(2) Uani d . 1 1
N N4 0.47746(15) 0.21239(12) 0.21219(6) 0.0187(2) Uani d . 1 1
N N5 0.72357(13) 0.03157(11) 0.32639(5) 0.01330(18) Uani d . 1 1
N N6 0.62946(13) 0.03978(11) 0.25973(5) 0.01312(17) Uani d . 1 1
N N7 0.62630(13) 0.24252(11) 0.33308(5) 0.01265(17) Uani d . 1 1
C C15 0.57107(15) 0.16592(12) 0.26417(6) 0.01257(19) Uani d . 1 1
C C16 0.71983(14) 0.15723(12) 0.36943(6) 0.01230(19) Uani d . 1 1
O O1W 0.29638(15) 0.03156(12) 0.08229(6) 0.0269(2) Uani d . 1 1
O O2W 0.87798(12) 0.10223(10) 0.12792(5) 0.01508(16) Uani d . 1 1
H H1N3 0.795(2) 0.285(2) 0.4615(11) 0.027(5) Uiso d . 1 1
H H2N3 0.863(3) 0.147(2) 0.4562(11) 0.036(5) Uiso d . 1 1
H H1N4 0.457(3) 0.300(2) 0.2214(11) 0.033(5) Uiso d . 1 1
H H2N4 0.430(3) 0.152(2) 0.1733(11) 0.027(5) Uiso d . 1 1
H H1N6 0.609(2) -0.036(2) 0.2233(10) 0.024(4) Uiso d . 1 1
H H1N7 0.605(3) 0.328(2) 0.3472(11) 0.031(5) Uiso d . 1 1
H H1OA 1.351(3) 0.468(3) 0.5490(12) 0.041(6) Uiso d . 1 1
H H12B 0.806(3) 0.868(2) 0.3295(11) 0.036(5) Uiso d . 1 1
H H1W1 0.306(3) 0.047(3) 0.0429(13) 0.043(6) Uiso d . 1 1
H H2W1 0.218(3) -0.039(3) 0.0821(12) 0.039(6) Uiso d . 1 1
H H2W2 0.947(3) 0.065(3) 0.1557(13) 0.044(6) Uiso d . 1 1
H H1W2 0.930(4) 0.165(3) 0.0952(16) 0.079(9) Uiso d . 1 1
H H3W2 0.796(3) 0.028(2) 0.1059(12) 0.036(5) Uiso d . 1 1

loop_
_atom_site_aniso_label
_atom_site_aniso_U_11
_atom_site_aniso_U_22
_atom_site_aniso_U_33
_atom_site_aniso_U_12
_atom_site_aniso_U_13
_atom_site_aniso_U_23
Co1 0.01302(7) 0.00984(7) 0.00789(7) 0.00244(5) 0.00097(5) 0.00086(5)
N1 0.0119(4) 0.0096(4) 0.0093(4) 0.0025(3) 0.0011(3) 0.0019(3)
N2 0.0109(4) 0.0096(4) 0.0093(4) 0.0019(3) 0.0007(3) 0.0013(3)
O1 0.0170(4) 0.0134(4) 0.0104(4) 0.0044(3) -0.0007(3) 0.0008(3)
O2 0.0183(4) 0.0124(4) 0.0110(4) 0.0059(3) 0.0014(3) 0.0010(3)
O3 0.0158(4) 0.0112(3) 0.0099(3) 0.0005(3) 0.0005(3) 0.0007(3)
O4 0.0187(4) 0.0136(4) 0.0113(4) -0.0010(3) 0.0022(3) 0.0020(3)
O5 0.0165(4) 0.0115(4) 0.0142(4) -0.0016(3) 0.0001(3) 0.0023(3)
O6 0.0186(4) 0.0165(4) 0.0138(4) -0.0050(3) 0.0013(3) 0.0030(3)
O7 0.0203(4) 0.0137(4) 0.0125(4) 0.0080(3) -0.0011(3) 0.0025(3)
O8 0.0218(4) 0.0152(4) 0.0144(4) 0.0098(3) -0.0002(3) 0.0033(3)
C1 0.0130(5) 0.0119(5) 0.0110(5) 0.0025(4) 0.0006(4) 0.0034(4)
C2 0.0126(4) 0.0104(4) 0.0101(4) 0.0030(4) 0.0013(4) 0.0026(4)
C3 0.0168(5) 0.0111(4) 0.0118(5) 0.0048(4) 0.0020(4) 0.0011(4)
C4 0.0180(5) 0.0126(5) 0.0104(5) 0.0038(4) 0.0013(4) 0.0003(4)
C5 0.0160(5) 0.0130(5) 0.0103(5) 0.0043(4) 0.0000(4) 0.0023(4)
C6 0.0129(4) 0.0096(4) 0.0104(4) 0.0027(4) 0.0016(4) 0.0024(3)
C7 0.0123(4) 0.0104(4) 0.0118(5) 0.0031(4) 0.0010(4) 0.0022(4)
C8 0.0114(4) 0.0111(4) 0.0125(5) 0.0026(4) 0.0007(4) 0.0034(4)
C9 0.0098(4) 0.0104(4) 0.0111(5) 0.0025(3) 0.0009(3) 0.0016(3)
C10 0.0120(5) 0.0124(5) 0.0112(5) 0.0020(4) -0.0002(4) -0.0001(4)
C11 0.0156(5) 0.0172(5) 0.0097(5) 0.0024(4) 0.0013(4) 0.0011(4)
C12 0.0143(5) 0.0151(5) 0.0108(5) 0.0012(4) 0.0019(4) 0.0029(4)
C13 0.0110(4) 0.0104(4) 0.0110(5) 0.0014(4) 0.0008(4) 0.0013(3)
C14 0.0128(5) 0.0106(4) 0.0112(5) 0.0014(4) 0.0004(4) 0.0009(4)
O9 0.0265(5) 0.0157(4) 0.0186(4) 0.0114(3) 0.0001(3) 0.0019(3)
O10 0.0241(4) 0.0166(4) 0.0129(4) 0.0101(3) -0.0040(3) 0.0006(3)
O11 0.0241(4) 0.0176(4) 0.0149(4) 0.0096(3) -0.0003(3) -0.0005(3)
O12 0.0231(4) 0.0135(4) 0.0149(4) 0.0088(3) -0.0028(3) 0.0020(3)
N8 0.0135(4) 0.0112(4) 0.0117(4) 0.0038(3) 0.0014(3) 0.0022(3)
C17 0.0130(5) 0.0109(4) 0.0114(5) 0.0032(4) 0.0013(4) 0.0021(4)
C18 0.0172(5) 0.0141(5) 0.0112(5) 0.0036(4) -0.0005(4) 0.0019(4)
C19 0.0201(5) 0.0134(5) 0.0111(5) 0.0031(4) 0.0024(4) 0.0008(4)
C20 0.0185(5) 0.0112(5) 0.0142(5) 0.0044(4) 0.0036(4) 0.0021(4)
C21 0.0139(5) 0.0116(5) 0.0115(5) 0.0036(4) 0.0014(4) 0.0033(4)
C22 0.0159(5) 0.0129(5) 0.0131(5) 0.0039(4) 0.0012(4) 0.0027(4)
C23 0.0125(5) 0.0125(5) 0.0135(5) 0.0036(4) 0.0004(4) 0.0029(4)
N3 0.0260(5) 0.0177(5) 0.0116(4) 0.0078(4) -0.0019(4) -0.0004(4)
N4 0.0256(5) 0.0145(5) 0.0148(5) 0.0072(4) -0.0046(4) 0.0009(4)
N5 0.0177(4) 0.0120(4) 0.0106(4) 0.0050(3) 0.0003(3) 0.0021(3)
N6 0.0180(4) 0.0102(4) 0.0105(4) 0.0037(3) -0.0004(3) 0.0006(3)
N7 0.0170(4) 0.0101(4) 0.0109(4) 0.0047(3) 0.0008(3) 0.0004(3)
C15 0.0152(5) 0.0099(4) 0.0120(5) 0.0017(4) 0.0019(4) 0.0013(4)
C16 0.0145(5) 0.0111(4) 0.0116(5) 0.0029(4) 0.0022(4) 0.0024(4)
O1W 0.0335(6) 0.0282(5) 0.0137(4) -0.0070(4) -0.0010(4) 0.0062(4)
O2W 0.0156(4) 0.0137(4) 0.0141(4) -0.0003(3) -0.0010(3) 0.0031(3)

loop_
_atom_type_symbol
_atom_type_description
_atom_type_scat_dispersion_real
_atom_type_scat_dispersion_imag
_atom_type_scat_source
C C 0.0033 0.0016 'International Tables Vol C Tables 4.2.6.8 and 6.1.1.4'
H H 0.0000 0.0000 'International Tables Vol C Tables 4.2.6.8 and 6.1.1.4'
N N 0.0061 0.0033 'International Tables Vol C Tables 4.2.6.8 and 6.1.1.4'
O O 0.0106 0.0060 'International Tables Vol C Tables 4.2.6.8 and 6.1.1.4'
Co Co 0.3494 0.9721 'International Tables Vol C Tables 4.2.6.8 and 6.1.1.4'

loop_
_geom_angle_atom_site_label_1
_geom_angle_atom_site_label_2
_geom_angle_atom_site_label_3
_geom_angle
N1 Co1 N2 165.60(4)
N1 Co1 O4 116.74(4)
N2 Co1 O4 75.79(3)
N1 Co1 O1 76.28(3)
N2 Co1 O1 94.70(3)
O4 Co1 O1 102.06(3)
N1 Co1 O2 75.36(3)
N2 Co1 O2 114.18(3)
O4 Co1 O2 85.99(3)
O1 Co1 O2 151.12(3)
N1 Co1 O3 93.99(3)
N2 Co1 O3 74.89(3)
O4 Co1 O3 148.33(3)
O1 Co1 O3 92.04(3)
O2 Co1 O3 95.24(3)
C6 N1 C2 120.70(9)
C6 N1 Co1 120.21(7)
C2 N1 Co1 118.84(7)
C13 N2 C9 120.81(9)
C13 N2 Co1 119.95(7)
C9 N2 Co1 119.22(7)
C1 O1 Co1 114.51(7)
C7 O2 Co1 115.16(7)
C14 O3 Co1 115.29(7)
C8 O4 Co1 116.54(7)
O8 C1 O1 127.20(10)
O8 C1 C2 116.62(10)
O1 C1 C2 116.17(9)
N1 C2 C3 121.32(10)
N1 C2 C1 113.46(9)
C3 C2 C1 125.22(10)
C2 C3 C4 118.37(10)
C2 C3 H3A 120.8
C4 C3 H3A 120.8
C3 C4 C5 120.10(10)
C3 C4 H4A 120.0
C5 C4 H4A 120.0
C6 C5 C4 117.77(10)
C6 C5 H5A 121.1
C4 C5 H5A 121.1
N1 C6 C5 121.75(10)
N1 C6 C7 112.49(9)
C5 C6 C7 125.75(10)
O7 C7 O2 125.78(10)
O7 C7 C6 117.92(10)
O2 C7 C6 116.27(9)
O4 C8 O5 126.31(10)
O4 C8 C9 116.39(9)
O5 C8 C9 117.30(10)
N2 C9 C10 121.80(10)
N2 C9 C8 111.81(9)
C10 C9 C8 126.33(10)
C9 C10 C11 117.79(10)
C9 C10 H10A 121.1
C11 C10 H10A 121.1
C10 C11 C12 120.03(10)
C10 C11 H11A 120.0
C12 C11 H11A 120.0
C13 C12 C11 118.22(10)
C13 C12 H12A 120.9
C11 C12 H12A 120.9
N2 C13 C12 121.33(10)
N2 C13 C14 113.26(9)
C12 C13 C14 125.30(10)
O6 C14 O3 126.51(10)
O6 C14 C13 118.22(10)
O3 C14 C13 115.21(9)
C22 O10 H1OA 110.1(16)
C23 O12 H12B 113.6(13)
C17 N8 C21 116.54(10)
N8 C17 C18 123.48(10)
N8 C17 C23 116.87(9)
C18 C17 C23 119.64(10)
C19 C18 C17 118.96(10)
C19 C18 H18A 120.5
C17 C18 H18A 120.5
C20 C19 C18 118.44(10)
C20 C19 H19A 120.8
C18 C19 H19A 120.8
C19 C20 C21 118.38(10)
C19 C20 H20A 120.8
C21 C20 H20A 120.8
N8 C21 C20 124.19(10)
N8 C21 C22 117.51(10)
C20 C21 C22 118.30(10)
O9 C22 O10 123.98(11)
O9 C22 C21 123.16(11)
O10 C22 C21 112.85(10)
O11 C23 O12 124.81(10)
O11 C23 C17 124.43(10)
O12 C23 C17 110.74(9)
C16 N3 H1N3 119.3(13)
C16 N3 H2N3 117.9(14)
H1N3 N3 H2N3 118.9(19)
C15 N4 H1N4 117.7(14)
C15 N4 H2N4 120.0(13)
H1N4 N4 H2N4 121.8(19)
C16 N5 N6 104.54(9)
C15 N6 N5 110.78(9)
C15 N6 H1N6 128.7(12)
N5 N6 H1N6 120.4(12)
C15 N7 C16 107.23(9)
C15 N7 H1N7 122.3(13)
C16 N7 H1N7 130.4(13)
N6 C15 N4 127.91(11)
N6 C15 N7 106.84(10)
N4 C15 N7 125.25(10)
N5 C16 N3 125.83(11)
N5 C16 N7 110.61(10)
N3 C16 N7 123.53(10)
H1W1 O1W H2W1 112(2)
H2W2 O2W H1W2 117(2)
H2W2 O2W H3W2 107(2)
H1W2 O2W H3W2 114(2)

loop_
_geom_bond_atom_site_label_1
_geom_bond_atom_site_label_2
_geom_bond_distance
_geom_bond_publ_flag
Co1 N1 2.0302(9) n
Co1 N2 2.0395(9) n
Co1 O4 2.1363(8) n
Co1 O1 2.1875(8) n
Co1 O2 2.1967(8) n
Co1 O3 2.2037(8) n
N1 C6 1.3363(14) ?
N1 C2 1.3371(13) ?
N2 C13 1.3329(14) ?
N2 C9 1.3373(13) ?
O1 C1 1.2691(13) ?
O2 C7 1.2644(13) ?
O3 C14 1.2738(13) ?
O4 C8 1.2553(14) ?
O5 C8 1.2640(13) ?
O6 C14 1.2443(14) ?
O7 C7 1.2546(13) ?
O8 C1 1.2500(13) ?
C1 C2 1.5141(15) ?
C2 C3 1.3873(15) ?
C3 C4 1.3920(15) ?
C3 H3A 0.9500 ?
C4 C5 1.3946(15) ?
C4 H4A 0.9500 ?
C5 C6 1.3901(15) ?
C5 H5A 0.9500 ?
C6 C7 1.5094(15) ?
C8 C9 1.5081(15) ?
C9 C10 1.3882(15) ?
C10 C11 1.3950(16) ?
C10 H10A 0.9500 ?
C11 C12 1.3962(15) ?
C11 H11A 0.9500 ?
C12 C13 1.3899(15) ?
C12 H12A 0.9500 ?
C13 C14 1.5128(15) ?
O9 C22 1.2110(14) ?
O10 C22 1.3283(14) ?
O10 H1OA 0.78(2) ?
O11 C23 1.2113(14) ?
O12 C23 1.3242(13) ?
O12 H12B 0.89(2) ?
N8 C17 1.3402(14) ?
N8 C21 1.3415(14) ?
C17 C18 1.3949(15) ?
C17 C23 1.5112(15) ?
C18 C19 1.3888(16) ?
C18 H18A 0.9500 ?
C19 C20 1.3851(16) ?
C19 H19A 0.9500 ?
C20 C21 1.3939(15) ?
C20 H20A 0.9500 ?
C21 C22 1.4999(15) ?
N3 C16 1.3393(15) ?
N3 H1N3 0.84(2) ?
N3 H2N3 0.86(2) ?
N4 C15 1.3271(15) ?
N4 H1N4 0.84(2) ?
N4 H2N4 0.85(2) ?
N5 C16 1.3146(14) ?
N5 N6 1.3992(13) ?
N6 C15 1.3238(14) ?
N6 H1N6 0.876(19) ?
N7 C15 1.3553(14) ?
N7 C16 1.3765(14) ?
N7 H1N7 0.84(2) ?
O1W H1W1 0.78(2) ?
O1W H2W1 0.82(2) ?
O2W H2W2 0.86(2) ?
O2W H1W2 0.98(3) ?
O2W H3W2 0.87(2) ?

loop_
_geom_hbond_atom_site_label_D
_geom_hbond_atom_site_label_H
_geom_hbond_atom_site_label_A
_geom_hbond_site_symmetry_A
_geom_hbond_distance_DH
_geom_hbond_distance_HA
_geom_hbond_distance_DA
_geom_hbond_angle_DHA
_geom_hbond_publ_flag
N3 H1N3 O10 2_766 0.841(19) 2.249(18) 3.0304(15) 154.5(17) yes
N3 H1N3 N8 2_766 0.841(19) 2.47(2) 3.1379(15) 136.5(16) yes
N3 H2N3 O11 2_766 0.86(2) 2.28(2) 2.9563(15) 135.7(17) yes
N4 H1N4 O2 . 0.85(2) 2.072(19) 2.9084(14) 169(2) yes
N4 H2N4 O1W . 0.85(2) 1.96(2) 2.8057(16) 172(2) yes
N6 H1N6 O3 1_545 0.877(18) 1.870(18) 2.7368(12) 169.7(16) yes
N7 H1N7 O7 . 0.85(2) 1.89(2) 2.7245(13) 167(2) yes
O10 H1OA O7 2_766 0.79(2) 1.86(2) 2.5775(13) 152(3) yes
O1W H1W1 O6 2_665 0.78(2) 2.06(2) 2.8315(14) 172(2) yes
O1W H2W1 O1 1_545 0.82(3) 2.23(3) 2.8901(14) 138(2) yes
O2W H2W2 O8 1_645 0.87(3) 1.67(2) 2.5279(13) 170(2) yes
O2W H1W2 O5 1_655 0.98(3) 1.48(3) 2.4622(13) 177(3) yes
O2W H3W2 O6 1_545 0.87(2) 1.71(2) 2.5746(13) 174(2) yes
O12 H12B N5 1_565 0.89(2) 1.76(2) 2.6303(14) 169(2) yes
C3 H3A O9 1_465 0.95 2.52 3.1725(14) 126 yes
C5 H5A O9 2_766 0.95 2.59 3.5380(15) 175 yes
C10 H10A O1 2_565 0.95 2.38 3.2669(14) 156 yes
C19 H19A O2W . 0.95 2.50 3.4269(15) 165 yes

loop_
_geom_torsion_atom_site_label_1
_geom_torsion_atom_site_label_2
_geom_torsion_atom_site_label_3
_geom_torsion_atom_site_label_4
_geom_torsion
N2 Co1 N1 C6 -129.11(14)
O4 Co1 N1 C6 81.84(9)
O1 Co1 N1 C6 178.61(9)
O2 Co1 N1 C6 4.12(8)
O3 Co1 N1 C6 -90.27(8)
N2 Co1 N1 C2 45.17(19)
O4 Co1 N1 C2 -103.88(8)
O1 Co1 N1 C2 -7.12(8)
O2 Co1 N1 C2 178.39(9)
O3 Co1 N1 C2 84.01(8)
N1 Co1 N2 C13 30.87(19)
O4 Co1 N2 C13 -177.41(9)
O1 Co1 N2 C13 81.32(8)
O2 Co1 N2 C13 -98.53(8)
O3 Co1 N2 C13 -9.53(8)
N1 Co1 N2 C9 -147.05(13)
O4 Co1 N2 C9 4.67(8)
O1 Co1 N2 C9 -96.60(8)
O2 Co1 N2 C9 83.55(8)
O3 Co1 N2 C9 172.55(9)
N1 Co1 O1 C1 7.60(8)
N2 Co1 O1 C1 -161.02(8)
O4 Co1 O1 C1 122.53(8)
O2 Co1 O1 C1 18.69(12)
O3 Co1 O1 C1 -86.02(8)
N1 Co1 O2 C7 0.71(8)
N2 Co1 O2 C7 169.25(8)
O4 Co1 O2 C7 -118.28(8)
O1 Co1 O2 C7 -10.43(12)
O3 Co1 O2 C7 93.47(8)
N1 Co1 O3 C14 -160.07(8)
N2 Co1 O3 C14 10.63(8)
O4 Co1 O3 C14 33.44(11)
O1 Co1 O3 C14 -83.69(8)
O2 Co1 O3 C14 124.29(8)
N1 Co1 O4 C8 169.32(8)
N2 Co1 O4 C8 -3.10(8)
O1 Co1 O4 C8 88.76(8)
O2 Co1 O4 C8 -119.28(8)
O3 Co1 O4 C8 -25.80(12)
Co1 O1 C1 O8 171.75(10)
Co1 O1 C1 C2 -6.90(12)
C6 N1 C2 C3 0.73(16)
Co1 N1 C2 C3 -173.52(8)
C6 N1 C2 C1 -179.91(9)
Co1 N1 C2 C1 5.85(12)
O8 C1 C2 N1 -177.62(10)
O1 C1 C2 N1 1.18(14)
O8 C1 C2 C3 1.72(17)
O1 C1 C2 C3 -179.48(11)
N1 C2 C3 C4 -0.38(17)
C1 C2 C3 C4 -179.67(10)
C2 C3 C4 C5 -0.34(17)
C3 C4 C5 C6 0.70(17)
C2 N1 C6 C5 -0.35(16)
Co1 N1 C6 C5 173.82(8)
C2 N1 C6 C7 178.28(9)
Co1 N1 C6 C7 -7.55(12)
C4 C5 C6 N1 -0.37(17)
C4 C5 C6 C7 -178.81(10)
Co1 O2 C7 O7 173.12(9)
Co1 O2 C7 C6 -4.72(12)
N1 C6 C7 O7 -170.09(10)
C5 C6 C7 O7 8.47(17)
N1 C6 C7 O2 7.92(14)
C5 C6 C7 O2 -173.51(11)
Co1 O4 C8 O5 -179.79(9)
Co1 O4 C8 C9 1.30(12)
C13 N2 C9 C10 -0.75(16)
Co1 N2 C9 C10 177.15(8)
C13 N2 C9 C8 176.77(9)
Co1 N2 C9 C8 -5.33(12)
O4 C8 C9 N2 2.47(14)
O5 C8 C9 N2 -176.54(10)
O4 C8 C9 C10 179.86(10)
O5 C8 C9 C10 0.85(16)
N2 C9 C10 C11 -0.58(16)
C8 C9 C10 C11 -177.72(10)
C9 C10 C11 C12 0.86(16)
C10 C11 C12 C13 0.11(17)
C9 N2 C13 C12 1.79(16)
Co1 N2 C13 C12 -176.09(8)
C9 N2 C13 C14 -174.64(9)
Co1 N2 C13 C14 7.48(12)
C11 C12 C13 N2 -1.46(17)
C11 C12 C13 C14 174.52(10)
Co1 O3 C14 O6 172.81(10)
Co1 O3 C14 C13 -10.06(12)
N2 C13 C14 O6 179.76(10)
C12 C13 C14 O6 3.49(17)
N2 C13 C14 O3 2.37(14)
C12 C13 C14 O3 -173.89(11)
C21 N8 C17 C18 1.17(16)
C21 N8 C17 C23 -178.06(10)
N8 C17 C18 C19 -0.37(18)
C23 C17 C18 C19 178.84(10)
C17 C18 C19 C20 -0.96(17)
C18 C19 C20 C21 1.41(17)
C17 N8 C21 C20 -0.67(17)
C17 N8 C21 C22 178.97(10)
C19 C20 C21 N8 -0.61(18)
C19 C20 C21 C22 179.75(10)
N8 C21 C22 O9 179.71(11)
C20 C21 C22 O9 -0.62(18)
N8 C21 C22 O10 -1.23(15)
C20 C21 C22 O10 178.43(10)
N8 C17 C23 O11 -8.97(17)
C18 C17 C23 O11 171.78(12)
N8 C17 C23 O12 170.01(10)
C18 C17 C23 O12 -9.25(15)
C16 N5 N6 C15 -0.68(13)
N5 N6 C15 N4 179.92(12)
N5 N6 C15 N7 0.39(13)
C16 N7 C15 N6 0.05(13)
C16 N7 C15 N4 -179.50(11)
N6 N5 C16 N3 178.62(11)
N6 N5 C16 N7 0.70(12)
C15 N7 C16 N5 -0.49(13)
C15 N7 C16 N3 -178.47(11)
